data_7019640
loop_
_publ_author_name
'Winkelhaus, Daniel'
'Neumann, Beate'
'Stammler, Hans-Georg'
'Mitzel, Norbert W.'

_publ_section_title
;
 Bis(tetrafluorophenyl)borane.
;
_journal_issue 28
_journal_name_full 'Dalton transactions (Cambridge, England : 2003)'
_journal_page_first 8609
_journal_page_last 8614
_journal_paper_doi 10.1039/c2dt30924f
_journal_volume 41
_journal_year 2012
_chemical_formula_moiety 'C14 H6 F10 Sn'
_chemical_formula_sum 'C14 H6 F10 Sn'
_chemical_formula_weight 482.88
_chemical_name_systematic ?
_space_group_IT_number 14
_symmetry_cell_setting monoclinic
_symmetry_space_group_name_Hall '-P 2ybc'
_symmetry_space_group_name_H-M 'P 1 21/c 1'
_atom_sites_solution_hydrogens geom
_atom_sites_solution_primary direct
_atom_sites_solution_secondary difmap
_audit_creation_method SHELXL-97
_cell_angle_alpha 90.00
_cell_angle_beta 91.2741(8)
_cell_angle_gamma 90.00
_cell_formula_units_Z 8
_cell_length_a 12.78790(10)
_cell_length_b 11.8729(2)
_cell_length_c 20.1503(3)
_cell_measurement_reflns_used 84546
_cell_measurement_temperature 100(2)
_cell_measurement_theta_max 30.034
_cell_measurement_theta_min 2.910
_cell_volume 3058.65(7)
_computing_cell_refinement 'HKL Scalepack (Otwinowski & Minor 1997)'
_computing_data_collection 'Collect, Bruker AXS, 2004'
_computing_data_reduction 'Denzo and Scalepack (Otwinowski & Minor, 1997)'
_computing_molecular_graphics 'SHELXTL-PLUS (1990)'
_computing_publication_material 'SHELXL-97 (Sheldrick, 1997)'
_computing_structure_refinement 'SHELXL-97 (Sheldrick, 1997)'
_computing_structure_solution 'SHELXS-97 (Sheldrick, 1990)'
_diffrn_ambient_temperature 100(2)
_diffrn_measured_fraction_theta_full 0.998
_diffrn_measured_fraction_theta_max 0.998
_diffrn_measurement_device_type KappaCCD
_diffrn_measurement_method CCD
_diffrn_radiation_monochromator graphite
_diffrn_radiation_source 'fine-focus sealed tube'
_diffrn_radiation_type MoK\a
_diffrn_radiation_wavelength 0.71073
_diffrn_reflns_av_R_equivalents 0.050
_diffrn_reflns_av_sigmaI/netI 0.0248
_diffrn_reflns_limit_h_max 17
_diffrn_reflns_limit_h_min -17
_diffrn_reflns_limit_k_max 16
_diffrn_reflns_limit_k_min -16
_diffrn_reflns_limit_l_max 28
_diffrn_reflns_limit_l_min -28
_diffrn_reflns_number 85715
_diffrn_reflns_theta_full 30.00
_diffrn_reflns_theta_max 30.00
_diffrn_reflns_theta_min 3.07
_exptl_absorpt_coefficient_mu 1.776
_exptl_absorpt_correction_T_max 0.8151
_exptl_absorpt_correction_T_min 0.6269
_exptl_absorpt_correction_type multi-scan
_exptl_absorpt_process_details 'Denzo and Scalepack (Otwinowski & Minor, 1997)'
_exptl_crystal_colour Colourless
_exptl_crystal_density_diffrn 2.097
_exptl_crystal_density_method 'not measured'
_exptl_crystal_description fragment
_exptl_crystal_F_000 1840
_exptl_crystal_size_max 0.29
_exptl_crystal_size_mid 0.16
_exptl_crystal_size_min 0.12
_refine_diff_density_max 0.632
_refine_diff_density_min -0.958
_refine_diff_density_rms 0.084
_refine_ls_extinction_method none
_refine_ls_goodness_of_fit_ref 1.023
_refine_ls_hydrogen_treatment constr
_refine_ls_matrix_type full
_refine_ls_number_parameters 455
_refine_ls_number_reflns 8907
_refine_ls_number_restraints 0
_refine_ls_restrained_S_all 1.023
_refine_ls_R_factor_all 0.0323
_refine_ls_R_factor_gt 0.0249
_refine_ls_shift/su_max 0.002
_refine_ls_shift/su_mean 0.000
_refine_ls_structure_factor_coef Fsqd
_refine_ls_weighting_details 'calc w=1/[\s^2^(Fo^2^)+(0.0279P)^2^+2.0976P] where P=(Fo^2^+2Fc^2^)/3'
_refine_ls_weighting_scheme calc
_refine_ls_wR_factor_gt 0.0590
_refine_ls_wR_factor_ref 0.0621
_reflns_number_gt 7622
_reflns_number_total 8907
_reflns_threshold_expression >2sigma(I)
_cod_data_source_file c2dt30924f.txt
_cod_data_source_block compound5
_cod_depositor_comments
;
The following automatic conversions were performed:

'_symmetry_cell_setting' value 'Monoclinic' changed to 'monoclinic'
according to /home/saulius/struct/CIF-dictionaries/cif_core.dic
dictionary named 'cif_core.dic' version 2.4.1 from 2010-06-29.

Automatic conversion script
Id: cif_fix_values 1891 2012-01-12 08:04:46Z andrius 
;
_cod_original_sg_symbol_H-M 'P 21/c'
_cod_database_code 7019640

loop_
_symmetry_equiv_pos_as_xyz
'x, y, z'
'-x, y+1/2, -z+1/2'
'-x, -y, -z'
'x, -y-1/2, z-1/2'

loop_
_atom_site_label
_atom_site_type_symbol
_atom_site_fract_x
_atom_site_fract_y
_atom_site_fract_z
_atom_site_U_iso_or_equiv
_atom_site_adp_type
_atom_site_occupancy
_atom_site_symmetry_multiplicity
_atom_site_calc_flag
_atom_site_refinement_flags
Sn1 Sn 0.007874(10) 0.706410(12) 0.150778(6) 0.02367(4) Uani 1 1 d .
F1 F -0.04696(10) 0.96192(12) 0.10951(7) 0.0356(3) Uani 1 1 d .
F2 F -0.13536(10) 1.06013(12) 0.00077(7) 0.0405(3) Uani 1 1 d .
F3 F -0.19245(10) 0.93146(14) -0.10571(7) 0.0419(4) Uani 1 1 d .
F4 F -0.16920(11) 0.70479(13) -0.10135(6) 0.0409(3) Uani 1 1 d .
F5 F -0.08421(10) 0.60555(12) 0.00775(6) 0.0351(3) Uani 1 1 d .
F6 F 0.08524(10) 0.90900(12) 0.25434(6) 0.0364(3) Uani 1 1 d .
F7 F 0.27373(12) 0.99781(12) 0.28431(6) 0.0412(3) Uani 1 1 d .
F8 F 0.44391(10) 0.93377(13) 0.21544(8) 0.0445(4) Uani 1 1 d .
F9 F 0.42366(11) 0.78495(14) 0.11382(9) 0.0513(4) Uani 1 1 d .
F10 F 0.23496(11) 0.69444(13) 0.08334(8) 0.0431(4) Uani 1 1 d .
C1 C -0.06038(14) 0.78074(19) 0.06180(10) 0.0243(4) Uani 1 1 d .
C2 C -0.07590(15) 0.89584(19) 0.05756(10) 0.0279(4) Uani 1 1 d .
C3 C -0.11993(15) 0.9484(2) 0.00240(11) 0.0308(5) Uani 1 1 d .
C4 C -0.14947(15) 0.8829(2) -0.05156(10) 0.0318(5) Uani 1 1 d .
C5 C -0.13707(16) 0.7682(2) -0.04910(10) 0.0307(5) Uani 1 1 d .
C6 C -0.09327(16) 0.71883(19) 0.00695(10) 0.0274(4) Uani 1 1 d .
C7 C 0.15281(15) 0.79749(17) 0.16818(10) 0.0229(4) Uani 1 1 d .
C8 C 0.16712(15) 0.87671(18) 0.21793(9) 0.0250(4) Uani 1 1 d .
C9 C 0.26316(17) 0.92361(18) 0.23412(10) 0.0293(4) Uani 1 1 d .
C10 C 0.34923(16) 0.8917(2) 0.19903(12) 0.0322(5) Uani 1 1 d .
C11 C 0.33904(16) 0.8152(2) 0.14804(13) 0.0336(5) Uani 1 1 d .
C12 C 0.24183(16) 0.76977(19) 0.13352(11) 0.0283(4) Uani 1 1 d .
C13 C 0.0465(2) 0.5356(2) 0.13328(11) 0.0360(5) Uani 1 1 d .
H13A H 0.0853 0.5055 0.1718 0.054 Uiso 1 1 calc R
H13B H 0.0898 0.5304 0.0939 0.054 Uiso 1 1 calc R
H13C H -0.0178 0.4919 0.1260 0.054 Uiso 1 1 calc R
C14 C -0.09830(18) 0.7382(3) 0.22806(11) 0.0420(6) Uani 1 1 d .
H14A H -0.1627 0.6951 0.2199 0.063 Uiso 1 1 calc R
H14B H -0.1148 0.8188 0.2293 0.063 Uiso 1 1 calc R
H14C H -0.0665 0.7154 0.2707 0.063 Uiso 1 1 calc R
Sn2 Sn 0.537268(10) 0.807636(11) 0.366054(6) 0.02059(4) Uani 1 1 d .
F11 F 0.38375(11) 0.63301(12) 0.27578(6) 0.0376(3) Uani 1 1 d .
F12 F 0.17626(12) 0.58999(14) 0.27866(7) 0.0471(4) Uani 1 1 d .
F13 F 0.05453(10) 0.69838(14) 0.36710(8) 0.0466(4) Uani 1 1 d .
F14 F 0.14047(11) 0.84449(14) 0.45558(8) 0.0458(4) Uani 1 1 d .
F15 F 0.34881(10) 0.88368(12) 0.45530(6) 0.0362(3) Uani 1 1 d .
F16 F 0.56520(9) 0.54836(11) 0.41021(6) 0.0293(3) Uani 1 1 d .
F17 F 0.63268(10) 0.44451(11) 0.52263(7) 0.0375(3) Uani 1 1 d .
F18 F 0.69038(10) 0.56889(14) 0.63071(6) 0.0426(4) Uani 1 1 d .
F19 F 0.68591(12) 0.79736(13) 0.62466(6) 0.0426(4) Uani 1 1 d .
F20 F 0.62304(11) 0.90111(11) 0.51241(6) 0.0364(3) Uani 1 1 d .
C15 C 0.37326(14) 0.76187(17) 0.36477(9) 0.0223(4) Uani 1 1 d .
C16 C 0.32589(17) 0.68671(18) 0.32144(10) 0.0272(4) Uani 1 1 d .
C17 C 0.21937(18) 0.6633(2) 0.32206(11) 0.0327(5) Uani 1 1 d .
C18 C 0.15823(16) 0.7177(2) 0.36743(12) 0.0330(5) Uani 1 1 d .
C19 C 0.20156(16) 0.79208(19) 0.41179(12) 0.0311(5) Uani 1 1 d .
C20 C 0.30832(16) 0.81172(17) 0.41049(11) 0.0262(4) Uani 1 1 d .
C21 C 0.59067(14) 0.72843(17) 0.45743(9) 0.0213(4) Uani 1 1 d .
C22 C 0.59438(14) 0.61255(17) 0.46315(9) 0.0227(4) Uani 1 1 d .
C23 C 0.62741(15) 0.55710(18) 0.52023(11) 0.0272(4) Uani 1 1 d .
C24 C 0.65734(15) 0.6202(2) 0.57488(10) 0.0293(5) Uani 1 1 d .
C25 C 0.65539(15) 0.7359(2) 0.57172(10) 0.0285(4) Uani 1 1 d .
C26 C 0.62247(16) 0.78802(18) 0.51341(10) 0.0250(4) Uani 1 1 d .
C27 C 0.61685(18) 0.7335(2) 0.28579(11) 0.0362(5) Uani 1 1 d .
H27A H 0.5954 0.7708 0.2443 0.054 Uiso 1 1 calc R
H27B H 0.5994 0.6532 0.2831 0.054 Uiso 1 1 calc R
H27C H 0.6925 0.7422 0.2929 0.054 Uiso 1 1 calc R
C28 C 0.55293(19) 0.98501(19) 0.37161(12) 0.0348(5) Uani 1 1 d .
H28A H 0.6271 1.0048 0.3764 0.052 Uiso 1 1 calc R
H28B H 0.5152 1.0132 0.4100 0.052 Uiso 1 1 calc R
H28C H 0.5237 1.0192 0.3310 0.052 Uiso 1 1 calc R

loop_
_atom_site_aniso_label
_atom_site_aniso_U_11
_atom_site_aniso_U_22
_atom_site_aniso_U_33
_atom_site_aniso_U_23
_atom_site_aniso_U_13
_atom_site_aniso_U_12
Sn1 0.02146(7) 0.03119(8) 0.01835(6) -0.00118(5) 0.00045(5) -0.00365(5)
F1 0.0307(6) 0.0345(8) 0.0413(7) -0.0078(6) -0.0032(5) -0.0009(5)
F2 0.0288(6) 0.0351(8) 0.0577(9) 0.0095(7) 0.0025(6) 0.0047(6)
F3 0.0300(6) 0.0610(10) 0.0346(7) 0.0188(7) -0.0013(5) 0.0087(6)
F4 0.0430(8) 0.0570(10) 0.0225(6) -0.0052(6) -0.0066(5) 0.0089(7)
F5 0.0441(7) 0.0340(8) 0.0268(6) -0.0051(5) -0.0071(5) 0.0043(6)
F6 0.0393(7) 0.0366(8) 0.0338(7) -0.0091(6) 0.0098(5) -0.0015(6)
F7 0.0581(9) 0.0327(8) 0.0322(7) -0.0017(6) -0.0094(6) -0.0146(7)
F8 0.0279(6) 0.0417(9) 0.0632(9) 0.0152(7) -0.0170(6) -0.0119(6)
F9 0.0231(6) 0.0485(10) 0.0831(12) -0.0027(8) 0.0161(7) 0.0024(6)
F10 0.0355(7) 0.0449(9) 0.0494(8) -0.0182(7) 0.0145(6) -0.0030(6)
C1 0.0163(8) 0.0338(11) 0.0229(9) 0.0005(8) 0.0009(7) -0.0011(7)
C2 0.0179(8) 0.0343(12) 0.0318(10) -0.0016(9) 0.0021(7) -0.0019(8)
C3 0.0176(8) 0.0339(12) 0.0411(12) 0.0057(9) 0.0040(8) 0.0022(8)
C4 0.0195(9) 0.0477(14) 0.0282(10) 0.0114(9) 0.0033(7) 0.0048(9)
C5 0.0240(9) 0.0471(14) 0.0210(9) -0.0002(9) 0.0011(7) 0.0025(9)
C6 0.0238(9) 0.0346(12) 0.0239(9) -0.0001(8) 0.0011(7) 0.0026(8)
C7 0.0208(8) 0.0248(10) 0.0231(9) 0.0024(7) -0.0005(7) -0.0003(7)
C8 0.0274(9) 0.0246(10) 0.0228(9) 0.0038(7) -0.0008(7) 0.0012(8)
C9 0.0377(11) 0.0226(10) 0.0270(10) 0.0061(8) -0.0087(8) -0.0051(8)
C10 0.0241(9) 0.0291(12) 0.0430(12) 0.0133(9) -0.0113(8) -0.0051(8)
C11 0.0197(9) 0.0328(12) 0.0482(13) 0.0057(10) 0.0030(9) 0.0029(8)
C12 0.0252(9) 0.0271(11) 0.0326(10) -0.0015(8) 0.0007(8) 0.0015(8)
C13 0.0510(14) 0.0287(12) 0.0280(10) 0.0018(9) -0.0064(9) -0.0037(10)
C14 0.0284(11) 0.0723(19) 0.0255(10) -0.0064(11) 0.0080(8) -0.0087(12)
Sn2 0.02029(6) 0.02302(7) 0.01854(6) 0.00047(5) 0.00205(4) 0.00174(5)
F11 0.0481(8) 0.0367(8) 0.0279(6) -0.0099(6) 0.0012(5) -0.0031(6)
F12 0.0515(8) 0.0514(10) 0.0377(7) 0.0016(7) -0.0164(6) -0.0220(7)
F13 0.0232(6) 0.0570(10) 0.0592(10) 0.0224(7) -0.0075(6) -0.0077(6)
F14 0.0307(7) 0.0487(9) 0.0587(9) 0.0031(7) 0.0168(6) 0.0086(6)
F15 0.0367(7) 0.0329(7) 0.0394(7) -0.0135(6) 0.0108(5) -0.0038(6)
F16 0.0282(6) 0.0260(7) 0.0336(6) -0.0059(5) -0.0026(5) -0.0024(5)
F17 0.0309(6) 0.0281(7) 0.0534(8) 0.0137(6) 0.0022(6) 0.0036(5)
F18 0.0373(7) 0.0599(10) 0.0302(7) 0.0194(7) -0.0033(5) 0.0066(7)
F19 0.0478(8) 0.0586(10) 0.0210(6) -0.0080(6) -0.0051(6) -0.0019(7)
F20 0.0535(8) 0.0256(7) 0.0300(6) -0.0062(5) -0.0004(6) -0.0013(6)
C15 0.0220(8) 0.0220(10) 0.0230(9) 0.0033(7) -0.0010(7) 0.0011(7)
C16 0.0332(10) 0.0267(11) 0.0217(9) 0.0031(8) -0.0018(8) 0.0006(8)
C17 0.0397(12) 0.0310(12) 0.0268(10) 0.0091(9) -0.0119(8) -0.0102(9)
C18 0.0216(9) 0.0379(13) 0.0393(12) 0.0185(10) -0.0049(8) -0.0008(9)
C19 0.0244(10) 0.0298(12) 0.0392(12) 0.0087(9) 0.0052(8) 0.0053(8)
C20 0.0255(9) 0.0221(10) 0.0313(10) 0.0030(8) 0.0026(8) 0.0020(7)
C21 0.0180(8) 0.0252(10) 0.0206(8) 0.0009(7) 0.0009(6) 0.0004(7)
C22 0.0161(8) 0.0256(10) 0.0265(9) -0.0004(7) 0.0006(6) -0.0006(7)
C23 0.0176(8) 0.0277(11) 0.0364(11) 0.0090(8) 0.0028(7) 0.0013(7)
C24 0.0198(9) 0.0439(13) 0.0242(9) 0.0110(9) 0.0014(7) 0.0041(8)
C25 0.0233(9) 0.0420(13) 0.0203(9) -0.0015(8) 0.0005(7) -0.0001(9)
C26 0.0262(9) 0.0257(10) 0.0233(9) -0.0017(7) 0.0030(7) 0.0001(8)
C27 0.0344(11) 0.0488(15) 0.0258(10) -0.0042(10) 0.0084(8) 0.0082(10)
C28 0.0426(12) 0.0242(11) 0.0376(12) 0.0046(9) 0.0010(9) -0.0058(9)

loop_
_atom_type_symbol
_atom_type_description
_atom_type_scat_dispersion_real
_atom_type_scat_dispersion_imag
_atom_type_scat_source
C C 0.0033 0.0016 'International Tables Vol C Tables 4.2.6.8 and 6.1.1.4'
H H 0.0000 0.0000 'International Tables Vol C Tables 4.2.6.8 and 6.1.1.4'
F F 0.0171 0.0103 'International Tables Vol C Tables 4.2.6.8 and 6.1.1.4'
Sn Sn -0.6537 1.4246 'International Tables Vol C Tables 4.2.6.8 and 6.1.1.4'

loop_
_geom_angle_atom_site_label_1
_geom_angle_atom_site_label_2
_geom_angle_atom_site_label_3
_geom_angle
C13 Sn1 C14 116.59(11)
C13 Sn1 C1 110.10(8)
C14 Sn1 C1 106.40(9)
C13 Sn1 C7 107.63(9)
C14 Sn1 C7 110.56(9)
C1 Sn1 C7 104.96(7)
C2 C1 C6 115.75(19)
C2 C1 Sn1 120.57(15)
C6 C1 Sn1 123.66(16)
F1 C2 C1 119.25(19)
F1 C2 C3 117.4(2)
C1 C2 C3 123.4(2)
F2 C3 C4 120.0(2)
F2 C3 C2 121.5(2)
C4 C3 C2 118.5(2)
F3 C4 C5 120.1(2)
F3 C4 C3 119.9(2)
C5 C4 C3 120.0(2)
F4 C5 C4 119.50(19)
F4 C5 C6 120.8(2)
C4 C5 C6 119.7(2)
F5 C6 C5 117.79(19)
F5 C6 C1 119.66(18)
C5 C6 C1 122.5(2)
C8 C7 C12 115.39(18)
C8 C7 Sn1 123.72(14)
C12 C7 Sn1 120.54(15)
F6 C8 C9 117.03(18)
F6 C8 C7 119.73(17)
C9 C8 C7 123.21(19)
F7 C9 C10 119.91(19)
F7 C9 C8 121.0(2)
C10 C9 C8 119.1(2)
F8 C10 C9 119.9(2)
F8 C10 C11 119.9(2)
C9 C10 C11 120.15(19)
F9 C11 C10 119.7(2)
F9 C11 C12 121.2(2)
C10 C11 C12 119.1(2)
F10 C12 C11 117.41(19)
F10 C12 C7 119.53(18)
C11 C12 C7 123.1(2)
Sn1 C13 H13A 109.5
Sn1 C13 H13B 109.5
H13A C13 H13B 109.5
Sn1 C13 H13C 109.5
H13A C13 H13C 109.5
H13B C13 H13C 109.5
Sn1 C14 H14A 109.5
Sn1 C14 H14B 109.5
H14A C14 H14B 109.5
Sn1 C14 H14C 109.5
H14A C14 H14C 109.5
H14B C14 H14C 109.5
C28 Sn2 C27 113.98(10)
C28 Sn2 C21 111.06(8)
C27 Sn2 C21 108.70(8)
C28 Sn2 C15 109.90(8)
C27 Sn2 C15 111.57(9)
C21 Sn2 C15 100.85(7)
C16 C15 C20 115.83(18)
C16 C15 Sn2 125.55(15)
C20 C15 Sn2 118.63(15)
F11 C16 C15 119.75(19)
F11 C16 C17 117.54(19)
C15 C16 C17 122.7(2)
F12 C17 C18 120.4(2)
F12 C17 C16 120.8(2)
C18 C17 C16 118.9(2)
F13 C18 C19 120.0(2)
F13 C18 C17 119.4(2)
C19 C18 C17 120.7(2)
F14 C19 C18 119.7(2)
F14 C19 C20 121.4(2)
C18 C19 C20 118.8(2)
F15 C20 C19 117.45(19)
F15 C20 C15 119.47(18)
C19 C20 C15 123.1(2)
C22 C21 C26 115.59(18)
C22 C21 Sn2 120.88(14)
C26 C21 Sn2 123.52(15)
F16 C22 C21 119.05(17)
F16 C22 C23 117.39(18)
C21 C22 C23 123.56(19)
F17 C23 C24 120.05(19)
F17 C23 C22 121.3(2)
C24 C23 C22 118.6(2)
F18 C24 C25 119.9(2)
F18 C24 C23 120.0(2)
C25 C24 C23 120.09(19)
F19 C25 C24 120.07(19)
F19 C25 C26 120.6(2)
C24 C25 C26 119.35(19)
F20 C26 C21 120.01(18)
F20 C26 C25 117.24(19)
C21 C26 C25 122.7(2)
Sn2 C27 H27A 109.5
Sn2 C27 H27B 109.5
H27A C27 H27B 109.5
Sn2 C27 H27C 109.5
H27A C27 H27C 109.5
H27B C27 H27C 109.5
Sn2 C28 H28A 109.5
Sn2 C28 H28B 109.5
H28A C28 H28B 109.5
Sn2 C28 H28C 109.5
H28A C28 H28C 109.5
H28B C28 H28C 109.5

loop_
_geom_bond_atom_site_label_1
_geom_bond_atom_site_label_2
_geom_bond_distance
Sn1 C13 2.119(2)
Sn1 C14 2.122(2)
Sn1 C1 2.165(2)
Sn1 C7 2.1676(19)
F1 C2 1.353(2)
F2 C3 1.342(3)
F3 C4 1.341(2)
F4 C5 1.351(3)
F5 C6 1.350(3)
F6 C8 1.348(2)
F7 C9 1.346(2)
F8 C10 1.344(2)
F9 C11 1.345(3)
F10 C12 1.351(3)
C1 C2 1.383(3)
C1 C6 1.385(3)
C2 C3 1.383(3)
C3 C4 1.382(3)
C4 C5 1.371(3)
C5 C6 1.380(3)
C7 C8 1.384(3)
C7 C12 1.388(3)
C8 C9 1.381(3)
C9 C10 1.374(3)
C10 C11 1.376(3)
C11 C12 1.380(3)
C13 H13A 0.9800
C13 H13B 0.9800
C13 H13C 0.9800
C14 H14A 0.9800
C14 H14B 0.9800
C14 H14C 0.9800
Sn2 C28 2.118(2)
Sn2 C27 2.121(2)
Sn2 C21 2.1646(19)
Sn2 C15 2.1662(19)
F11 C16 1.353(2)
F12 C17 1.343(3)
F13 C18 1.346(2)
F14 C19 1.344(3)
F15 C20 1.339(2)
F16 C22 1.357(2)
F17 C23 1.339(3)
F18 C24 1.340(2)
F19 C25 1.343(2)
F20 C26 1.343(2)
C15 C16 1.379(3)
C15 C20 1.387(3)
C16 C17 1.391(3)
C17 C18 1.377(3)
C18 C19 1.365(3)
C19 C20 1.386(3)
C21 C22 1.381(3)
C21 C26 1.385(3)
C22 C23 1.383(3)
C23 C24 1.379(3)
C24 C25 1.375(3)
C25 C26 1.385(3)
C27 H27A 0.9800
C27 H27B 0.9800
C27 H27C 0.9800
C28 H28A 0.9800
C28 H28B 0.9800
C28 H28C 0.9800
